data_2211182
loop_
_publ_author_name
'Shou-Cai Zhang'
'Jun Sun'
'Zhi-Xin Yu'
'Xiao-Hong Zhao'

_publ_section_title
;Adipatobis(2-phenyl-1<i>H</i>-1,3,7,8-tetraazacyclopenta[<i>l</i>]phenanthrene)manganese(II)
 dihydrate
;
_journal_coeditor_code SA2013
_journal_issue 11
_journal_name_full 'Acta Crystallographica Section E'
_journal_page_first m2893
_journal_page_last m2894
_journal_paper_doi 10.1107/S1600536806041869
_journal_volume 62
_journal_year 2006
_chemical_formula_iupac '[Mn (C6 H8 O4) (C19 H12 N4)2], 2H2 O'
_chemical_formula_moiety 'C44 H32 Mn N8 O4, 2(H2 O)'
_chemical_formula_sum 'C44 H36 Mn N8 O6'
_chemical_formula_weight 827.75
_chemical_name_systematic
;Adipatobis(2-phenyl-1H-1,3,7,8,-tetraazacyclopenta[l]phenanthrene)manganese(II)
dihydrate
;
_space_group_IT_number 4
_symmetry_cell_setting monoclinic
_symmetry_space_group_name_Hall 'P 2yb'
_symmetry_space_group_name_H-M 'P 1 21 1'
_atom_sites_solution_hydrogens geom
_atom_sites_solution_primary direct
_atom_sites_solution_secondary difmap
_audit_creation_method SHELXL-97
_cell_angle_alpha 90.00
_cell_angle_beta 116.97(3)
_cell_angle_gamma 90.00
_cell_formula_units_Z 2
_cell_length_a 10.884(2)
_cell_length_b 17.578(4)
_cell_length_c 11.078(2)
_cell_measurement_reflns_used 14410
_cell_measurement_temperature 292(2)
_cell_measurement_theta_max 27.48
_cell_measurement_theta_min 3.01
_cell_volume 1888.9(8)
_computing_cell_refinement PROCESS-AUTO
_computing_data_collection 'PROCESS-AUTO (Rigaku, 1998)'
_computing_data_reduction PROCESS-AUTO
_computing_molecular_graphics 'SHELXTL-<i>Plus</i> (Sheldrick, 1990)'
_computing_publication_material SHELXL97
_computing_structure_refinement 'SHELXL97 (Sheldrick, 1997)'
_computing_structure_solution 'SHELXS97 (Sheldrick, 1997)'
_diffrn_ambient_temperature 292(2)
_diffrn_detector_area_resol_mean 10.0
_diffrn_measured_fraction_theta_full 0.998
_diffrn_measured_fraction_theta_max 0.997
_diffrn_measurement_device_type 'Rigaku R-AXIS RAPID'
_diffrn_measurement_method \w
_diffrn_radiation_monochromator graphite
_diffrn_radiation_source 'rotorating anode'
_diffrn_radiation_type MoK\a
_diffrn_radiation_wavelength 0.71073
_diffrn_reflns_av_R_equivalents 0.0477
_diffrn_reflns_av_sigmaI/netI 0.0614
_diffrn_reflns_limit_h_max 14
_diffrn_reflns_limit_h_min -14
_diffrn_reflns_limit_k_max 19
_diffrn_reflns_limit_k_min -22
_diffrn_reflns_limit_l_max 14
_diffrn_reflns_limit_l_min -14
_diffrn_reflns_number 18684
_diffrn_reflns_theta_full 25.00
_diffrn_reflns_theta_max 27.48
_diffrn_reflns_theta_min 3.10
_diffrn_standards_interval_count 0
_diffrn_standards_number 0
_exptl_absorpt_coefficient_mu 0.413
_exptl_absorpt_correction_T_max 0.890
_exptl_absorpt_correction_T_min 0.866
_exptl_absorpt_correction_type multi-scan
_exptl_absorpt_process_details '(ABSCOR; Higashi, 1995)'
_exptl_crystal_colour yellow
_exptl_crystal_density_diffrn 1.455
_exptl_crystal_density_method 'not measured'
_exptl_crystal_description block
_exptl_crystal_F_000 858
_exptl_crystal_size_max 0.33
_exptl_crystal_size_mid 0.31
_exptl_crystal_size_min 0.29
_refine_diff_density_max 0.361
_refine_diff_density_min -0.241
_refine_ls_abs_structure_details 'Flack (1983)'
_refine_ls_abs_structure_Flack 0.027(15)
_refine_ls_extinction_method none
_refine_ls_goodness_of_fit_ref 1.030
_refine_ls_hydrogen_treatment mixed
_refine_ls_matrix_type full
_refine_ls_number_parameters 545
_refine_ls_number_reflns 7481
_refine_ls_number_restraints 8
_refine_ls_restrained_S_all 1.031
_refine_ls_R_factor_all 0.0644
_refine_ls_R_factor_gt 0.0430
_refine_ls_shift/su_max 0.000
_refine_ls_shift/su_mean 0.000
_refine_ls_structure_factor_coef Fsqd
_refine_ls_weighting_details 'calc w=1/[\s^2^(Fo^2^)+(0.0466P)^2^] where P=(Fo^2^+2Fc^2^)/3'
_refine_ls_weighting_scheme calc
_refine_ls_wR_factor_gt 0.0896
_refine_ls_wR_factor_ref 0.0975
_reflns_number_gt 5726
_reflns_number_total 7481
_reflns_threshold_expression I>2\s(I)
_cod_data_source_file sa2013.cif
_cod_data_source_block I
_cod_depositor_comments
;
The following automatic conversions were performed:
'_symmetry_cell_setting' value 'Monoclinic' changed to 'monoclinic'
according to '/home/saulius/struct/CIF-dictionaries/cif_core.dic'
dictionary named 'cif_core.dic' version 2.4.1 from 2010-06-29.

Automatic conversion script
Id: cif_fix_enum 1527 2010-12-29 10:47:43Z saulius 

The following automatic conversions were performed:

'_symmetry_cell_setting' value 'Monoclinic' changed to 'monoclinic'
according to /home/saulius/struct/CIF-dictionaries/cif_core.dic
dictionary named 'cif_core.dic' version 2.4.1 from 2010-06-29.

Automatic conversion script
Id: cif_fix_values 1715 2011-07-08 13:25:40Z adriana 
;
_cod_original_sg_symbol_H-M 'P 21'
_cod_database_code 2211182
_cod_database_fobs_code 2211182

loop_
_symmetry_equiv_pos_as_xyz
'x, y, z'
'-x, y+1/2, -z'

loop_
_atom_site_type_symbol
_atom_site_label
_atom_site_fract_x
_atom_site_fract_y
_atom_site_fract_z
_atom_site_U_iso_or_equiv
_atom_site_adp_type
_atom_site_calc_flag
_atom_site_refinement_flags
_atom_site_occupancy
C C1 0.8824(3) -0.1651(2) 0.3472(3) 0.0381(7) Uani d . 1
H H1 0.7956 -0.1487 0.2840 0.046 Uiso calc R 1
C C2 0.9415(3) -0.22696(19) 0.3149(3) 0.0403(8) Uani d . 1
H H2 0.8928 -0.2521 0.2329 0.048 Uiso calc R 1
C C3 1.0704(3) -0.25089(18) 0.4030(3) 0.0343(7) Uani d . 1
H H3 1.1119 -0.2911 0.3809 0.041 Uiso calc R 1
C C4 1.1394(3) -0.21328(16) 0.5286(3) 0.0282(6) Uani d . 1
C C5 1.0701(3) -0.15326(17) 0.5568(3) 0.0286(6) Uani d . 1
C C6 1.1287(3) -0.11748(16) 0.6884(3) 0.0284(6) Uani d . 1
C C7 1.2576(3) -0.13929(16) 0.7907(3) 0.0296(6) Uani d . 1
C C8 1.3062(3) -0.10393(18) 0.9172(3) 0.0370(7) Uani d . 1
H H8 1.3918 -0.1166 0.9873 0.044 Uiso calc R 1
C C9 1.2251(3) -0.05022(18) 0.9358(4) 0.0404(8) Uani d . 1
H H9 1.2546 -0.0266 1.0195 0.048 Uiso calc R 1
C C10 1.0993(3) -0.03131(19) 0.8297(3) 0.0362(7) Uani d . 1
H H10 1.0463 0.0057 0.8440 0.043 Uiso calc R 1
C C11 1.3294(3) -0.19765(16) 0.7580(3) 0.0292(6) Uani d . 1
C C12 1.2724(3) -0.23206(17) 0.6331(3) 0.0291(6) Uani d . 1
C C13 1.4793(3) -0.27773(17) 0.7616(3) 0.0313(6) Uani d . 1
C C14 1.6062(3) -0.32179(17) 0.8048(3) 0.0347(7) Uani d . 1
C C15 1.6253(3) -0.3724(2) 0.7196(4) 0.0460(8) Uani d . 1
H H15 1.5557 -0.3800 0.6321 0.055 Uiso calc R 1
C C16 1.7485(4) -0.4122(2) 0.7645(4) 0.0501(9) Uani d . 1
H H16 1.7604 -0.4464 0.7066 0.060 Uiso calc R 1
C C17 1.8527(4) -0.4018(2) 0.8925(4) 0.0436(8) Uani d . 1
H H17 1.9346 -0.4288 0.9212 0.052 Uiso calc R 1
C C18 1.8357(3) -0.3516(2) 0.9778(4) 0.0503(9) Uani d . 1
H H18 1.9064 -0.3441 1.0647 0.060 Uiso calc R 1
C C19 1.7124(3) -0.3118(2) 0.9344(4) 0.0473(9) Uani d . 1
H H19 1.7011 -0.2780 0.9932 0.057 Uiso calc R 1
C C20 0.6427(3) 0.01063(19) 0.2198(4) 0.0435(8) Uani d . 1
H H20 0.5958 -0.0275 0.2402 0.052 Uiso calc R 1
C C21 0.5784(3) 0.0449(2) 0.0919(4) 0.0465(9) Uani d . 1
H H21 0.4907 0.0295 0.0291 0.056 Uiso calc R 1
C C22 0.6455(3) 0.10079(19) 0.0604(3) 0.0384(7) Uani d . 1
H H22 0.6041 0.1239 -0.0243 0.046 Uiso calc R 1
C C23 0.7773(3) 0.12326(17) 0.1565(3) 0.0316(7) Uani d . 1
C C24 0.8352(3) 0.08623(16) 0.2832(3) 0.0300(6) Uani d . 1
C C25 0.9710(3) 0.10716(17) 0.3878(3) 0.0303(7) Uani d . 1
C C26 1.0453(3) 0.16726(17) 0.3673(3) 0.0297(6) Uani d . 1
C C27 1.1762(3) 0.18472(19) 0.4714(4) 0.0391(8) Uani d . 1
H H27 1.2271 0.2246 0.4616 0.047 Uiso calc R 1
C C28 1.0762(4) 0.3647(2) 0.0078(4) 0.0464(8) Uani d . 1
H H28 1.1505 0.3536 0.0909 0.056 Uiso calc R 1
C C29 1.2281(3) 0.1423(2) 0.5877(4) 0.0446(8) Uani d . 1
H H29 1.3148 0.1530 0.6581 0.054 Uiso calc R 1
C C30 1.1491(3) 0.08313(19) 0.5989(4) 0.0414(8) Uani d . 1
H H30 1.1862 0.0545 0.6781 0.050 Uiso calc R 1
C C31 0.9815(3) 0.20365(17) 0.2392(3) 0.0315(7) Uani d . 1
C C32 0.8579(3) 0.18239(17) 0.1373(3) 0.0337(7) Uani d . 1
C C33 0.9351(3) 0.27114(18) 0.0575(3) 0.0360(7) Uani d . 1
C C34 0.9525(3) 0.32692(18) -0.0323(3) 0.0391(8) Uani d . 1
C C35 0.8426(4) 0.3438(2) -0.1566(4) 0.0483(9) Uani d . 1
H H35 0.7586 0.3191 -0.1839 0.058 Uiso calc R 1
C C36 0.8581(4) 0.3974(2) -0.2400(4) 0.0552(10) Uani d . 1
H H36 0.7849 0.4077 -0.3243 0.066 Uiso calc R 1
C C37 0.9804(5) 0.4355(2) -0.1994(4) 0.0550(10) Uani d . 1
H H37 0.9893 0.4721 -0.2555 0.066 Uiso calc R 1
C C38 1.0895(4) 0.4196(2) -0.0765(4) 0.0539(10) Uani d . 1
H H38 1.1724 0.4454 -0.0492 0.065 Uiso calc R 1
C C39 0.6607(3) -0.11280(18) 0.5716(4) 0.0411(8) Uani d . 1
C C40 0.5253(4) -0.1095(2) 0.5779(4) 0.0554(10) Uani d . 1
H H40A 0.5350 -0.1365 0.6581 0.066 Uiso calc R 1
H H40B 0.4560 -0.1358 0.4997 0.066 Uiso calc R 1
C C41 0.4745(3) -0.0296(2) 0.5814(4) 0.0556(10) Uani d . 1
H H41A 0.4770 -0.0008 0.5078 0.067 Uiso calc R 1
H H41B 0.3789 -0.0327 0.5639 0.067 Uiso calc R 1
C C42 0.5529(4) 0.0144(2) 0.7107(4) 0.0573(10) Uani d . 1
H H42A 0.5520 -0.0148 0.7846 0.069 Uiso calc R 1
H H42B 0.5040 0.0616 0.7042 0.069 Uiso calc R 1
C C43 0.7028(4) 0.0337(2) 0.7468(4) 0.0421(8) Uani d . 1
H H43A 0.7436 0.0594 0.8338 0.051 Uiso calc R 1
H H43B 0.7529 -0.0134 0.7571 0.051 Uiso calc R 1
C C44 0.7229(3) 0.08340(19) 0.6449(3) 0.0362(7) Uani d . 1
N N1 1.0508(2) -0.06308(14) 0.7092(3) 0.0308(5) Uani d . 1
N N2 0.9442(2) -0.12849(14) 0.4639(3) 0.0306(6) Uani d . 1
N N3 0.7670(3) 0.03001(14) 0.3130(3) 0.0347(6) Uani d . 1
N N4 1.0244(3) 0.06499(14) 0.5040(3) 0.0330(6) Uani d . 1
N N5 1.4589(3) -0.22687(14) 0.8390(3) 0.0332(6) Uani d . 1
N N6 1.3695(2) -0.28329(14) 0.6367(3) 0.0313(6) Uani d . 1
H H6 1.3622 -0.3132 0.5723 0.038 Uiso calc R 1
N N7 1.0301(3) 0.26064(14) 0.1888(3) 0.0345(6) Uani d . 1
H H7 1.1061 0.2852 0.2316 0.041 Uiso calc R 1
N N8 0.8264(3) 0.22409(15) 0.0212(3) 0.0353(6) Uani d . 1
O O1 0.6751(2) -0.06818(15) 0.4900(3) 0.0504(6) Uani d . 1
O O2 0.7485(3) -0.15819(19) 0.6454(3) 0.0774(10) Uani d . 1
O O1W 0.5706(3) 0.21343(18) 0.7745(3) 0.0625(7) Uani d D 1
O O3 0.8266(2) 0.07036(13) 0.6256(3) 0.0489(6) Uani d . 1
O O2W 0.4099(3) 0.2975(3) 0.8694(4) 0.1015(13) Uani d D 1
O O4 0.6416(2) 0.13705(13) 0.5900(2) 0.0440(6) Uani d . 1
Mn Mn1 0.86558(4) -0.02155(3) 0.52329(5) 0.03242(12) Uani d . 1
H HW11 0.659(2) 0.215(3) 0.845(3) 0.076(14) Uiso d D 1
H HW12 0.579(4) 0.188(3) 0.708(3) 0.114 Uiso d D 1
H HW21 0.462(4) 0.292(3) 0.951(2) 0.114 Uiso d D 1
H HW22 0.462(4) 0.3023(17) 0.821(4) 0.114 Uiso d D 1

loop_
_atom_site_aniso_label
_atom_site_aniso_U_11
_atom_site_aniso_U_22
_atom_site_aniso_U_33
_atom_site_aniso_U_12
_atom_site_aniso_U_13
_atom_site_aniso_U_23
C1 0.0313(16) 0.0409(18) 0.0341(19) 0.0015(14) 0.0076(15) -0.0020(15)
C2 0.0464(19) 0.0361(18) 0.0352(19) -0.0033(15) 0.0158(17) -0.0081(15)
C3 0.0389(17) 0.0316(17) 0.0315(18) 0.0031(14) 0.0152(15) -0.0028(13)
C4 0.0337(15) 0.0213(14) 0.0337(17) -0.0024(12) 0.0188(14) 0.0015(12)
C5 0.0300(15) 0.0267(15) 0.0304(17) -0.0012(12) 0.0149(14) 0.0006(12)
C6 0.0347(15) 0.0216(14) 0.0326(17) 0.0023(12) 0.0184(14) 0.0029(12)
C7 0.0314(15) 0.0266(15) 0.0303(17) 0.0000(12) 0.0134(14) -0.0014(12)
C8 0.0363(16) 0.0392(18) 0.0289(18) -0.0010(14) 0.0090(14) -0.0057(14)
C9 0.0457(18) 0.0393(18) 0.039(2) 0.0006(14) 0.0213(17) -0.0065(14)
C10 0.0431(16) 0.0309(18) 0.0414(18) 0.0017(15) 0.0251(15) -0.0034(15)
C11 0.0320(15) 0.0249(14) 0.0293(17) 0.0007(12) 0.0127(13) -0.0008(12)
C12 0.0310(15) 0.0252(15) 0.0325(17) 0.0008(13) 0.0155(14) 0.0016(12)
C13 0.0280(14) 0.0329(16) 0.0333(18) 0.0019(13) 0.0142(14) 0.0004(13)
C14 0.0316(15) 0.0311(16) 0.041(2) 0.0021(13) 0.0161(15) 0.0056(14)
C15 0.0443(18) 0.049(2) 0.041(2) 0.0119(17) 0.0162(17) -0.0017(16)
C16 0.055(2) 0.044(2) 0.056(3) 0.0146(17) 0.029(2) -0.0019(18)
C17 0.0395(18) 0.0374(19) 0.056(2) 0.0087(15) 0.0237(19) 0.0104(17)
C18 0.0368(18) 0.046(2) 0.054(2) 0.0091(16) 0.0084(17) 0.0001(18)
C19 0.0401(18) 0.043(2) 0.049(2) 0.0071(16) 0.0116(17) -0.0103(16)
C20 0.0349(17) 0.0392(18) 0.055(2) -0.0059(14) 0.0193(18) 0.0045(16)
C21 0.0363(17) 0.048(2) 0.043(2) -0.0098(15) 0.0078(17) 0.0036(16)
C22 0.0361(16) 0.0370(18) 0.0357(19) 0.0006(14) 0.0106(15) 0.0024(14)
C23 0.0313(14) 0.0293(16) 0.0352(18) 0.0007(13) 0.0161(14) -0.0020(13)
C24 0.0364(16) 0.0215(14) 0.0370(18) 0.0013(13) 0.0208(15) 0.0014(13)
C25 0.0326(16) 0.0269(15) 0.0355(18) 0.0002(13) 0.0190(14) -0.0040(13)
C26 0.0331(16) 0.0281(15) 0.0301(17) -0.0029(13) 0.0162(14) -0.0054(13)
C27 0.0386(17) 0.0378(19) 0.043(2) -0.0070(15) 0.0207(16) -0.0037(15)
C28 0.058(2) 0.042(2) 0.046(2) -0.0063(17) 0.0299(19) -0.0010(16)
C29 0.0361(17) 0.048(2) 0.043(2) -0.0018(16) 0.0120(17) 0.0012(17)
C30 0.0378(18) 0.0417(19) 0.041(2) 0.0000(15) 0.0143(16) 0.0070(16)
C31 0.0371(16) 0.0263(15) 0.0359(19) -0.0011(13) 0.0208(15) -0.0008(13)
C32 0.0382(16) 0.0294(16) 0.0372(19) -0.0035(13) 0.0202(15) 0.0009(13)
C33 0.0455(18) 0.0281(15) 0.0397(19) 0.0010(14) 0.0238(16) -0.0010(14)
C34 0.055(2) 0.0278(16) 0.045(2) -0.0004(15) 0.0316(18) -0.0023(14)
C35 0.054(2) 0.045(2) 0.050(2) 0.0045(18) 0.028(2) 0.0067(18)
C36 0.074(3) 0.044(2) 0.054(2) 0.008(2) 0.034(2) 0.0119(18)
C37 0.086(3) 0.0338(19) 0.068(3) 0.004(2) 0.055(3) 0.0099(18)
C38 0.072(3) 0.039(2) 0.068(3) -0.0133(19) 0.047(2) -0.0037(19)
C39 0.0431(18) 0.0300(17) 0.048(2) 0.0037(15) 0.0190(17) -0.0021(15)
C40 0.050(2) 0.045(2) 0.080(3) -0.0009(18) 0.037(2) 0.010(2)
C41 0.0395(17) 0.050(2) 0.087(3) -0.0011(19) 0.0369(19) -0.002(2)
C42 0.068(3) 0.053(2) 0.070(3) 0.001(2) 0.049(2) 0.006(2)
C43 0.0499(19) 0.0356(18) 0.041(2) 0.0061(15) 0.0204(17) 0.0052(15)
C44 0.0390(17) 0.0319(17) 0.0390(19) -0.0003(15) 0.0188(16) -0.0030(15)
N1 0.0356(13) 0.0258(13) 0.0330(15) 0.0008(11) 0.0174(12) -0.0007(11)
N2 0.0321(13) 0.0281(13) 0.0316(15) 0.0011(11) 0.0143(12) 0.0003(11)
N3 0.0358(13) 0.0288(13) 0.0400(16) -0.0019(11) 0.0175(13) 0.0037(12)
N4 0.0334(14) 0.0308(14) 0.0356(16) 0.0021(12) 0.0164(13) 0.0014(12)
N5 0.0351(13) 0.0313(14) 0.0325(14) 0.0040(11) 0.0146(12) -0.0002(11)
N6 0.0339(13) 0.0284(13) 0.0338(15) 0.0013(10) 0.0171(12) -0.0039(11)
N7 0.0426(14) 0.0266(13) 0.0388(16) -0.0058(11) 0.0225(14) -0.0017(11)
N8 0.0375(14) 0.0343(14) 0.0356(16) -0.0008(12) 0.0178(13) 0.0038(12)
O1 0.0448(13) 0.0536(15) 0.0591(17) -0.0087(12) 0.0290(13) 0.0023(13)
O2 0.078(2) 0.070(2) 0.069(2) 0.0405(18) 0.0188(17) 0.0146(17)
O1W 0.0544(17) 0.072(2) 0.0555(19) 0.0048(14) 0.0196(16) -0.0074(15)
O3 0.0529(14) 0.0353(13) 0.0735(19) -0.0010(11) 0.0418(15) -0.0086(12)
O2W 0.060(2) 0.171(4) 0.056(2) 0.020(2) 0.0115(18) 0.013(2)
O4 0.0498(13) 0.0434(14) 0.0431(15) 0.0105(12) 0.0247(12) 0.0103(11)
Mn1 0.0330(2) 0.0286(2) 0.0384(3) 0.0034(2) 0.0186(2) 0.0034(2)

loop_
_atom_type_symbol
_atom_type_description
_atom_type_scat_dispersion_real
_atom_type_scat_dispersion_imag
_atom_type_scat_source
C C 0.0033 0.0016 'International Tables Vol C Tables 4.2.6.8 and 6.1.1.4'
H H 0.0000 0.0000 'International Tables Vol C Tables 4.2.6.8 and 6.1.1.4'
N N 0.0061 0.0033 'International Tables Vol C Tables 4.2.6.8 and 6.1.1.4'
O O 0.0106 0.0060 'International Tables Vol C Tables 4.2.6.8 and 6.1.1.4'
Mn Mn 0.3368 0.7283 'International Tables Vol C Tables 4.2.6.8 and 6.1.1.4'

loop_
_geom_angle_atom_site_label_1
_geom_angle_atom_site_label_2
_geom_angle_atom_site_label_3
_geom_angle
N2 C1 C2 122.8(3)
N2 C1 H1 118.6
C2 C1 H1 118.6
C3 C2 C1 120.2(3)
C3 C2 H2 119.9
C1 C2 H2 119.9
C2 C3 C4 118.5(3)
C2 C3 H3 120.7
C4 C3 H3 120.7
C3 C4 C5 118.0(3)
C3 C4 C12 125.8(3)
C5 C4 C12 116.2(3)
N2 C5 C4 121.9(3)
N2 C5 C6 117.2(2)
C4 C5 C6 120.9(3)
N1 C6 C7 121.8(3)
N1 C6 C5 116.9(3)
C7 C6 C5 121.3(2)
C6 C7 C8 118.3(3)
C6 C7 C11 116.9(3)
C8 C7 C11 124.7(3)
C9 C8 C7 118.7(3)
C9 C8 H8 120.7
C7 C8 H8 120.7
C8 C9 C10 119.7(3)
C8 C9 H9 120.2
C10 C9 H9 120.2
N1 C10 C9 123.3(3)
N1 C10 H10 118.4
C9 C10 H10 118.4
C12 C11 N5 110.6(2)
C12 C11 C7 121.4(3)
N5 C11 C7 128.0(3)
C11 C12 N6 105.6(3)
C11 C12 C4 123.1(3)
N6 C12 C4 131.3(3)
N5 C13 N6 112.3(2)
N5 C13 C14 123.8(3)
N6 C13 C14 124.0(3)
C15 C14 C19 118.4(3)
C15 C14 C13 122.1(3)
C19 C14 C13 119.5(3)
C14 C15 C16 120.0(3)
C14 C15 H15 120.0
C16 C15 H15 120.0
C17 C16 C15 121.1(3)
C17 C16 H16 119.5
C15 C16 H16 119.5
C18 C17 C16 119.7(3)
C18 C17 H17 120.2
C16 C17 H17 120.2
C17 C18 C19 119.8(4)
C17 C18 H18 120.1
C19 C18 H18 120.1
C14 C19 C18 121.0(3)
C14 C19 H19 119.5
C18 C19 H19 119.5
N3 C20 C21 123.0(3)
N3 C20 H20 118.5
C21 C20 H20 118.5
C22 C21 C20 119.3(3)
C22 C21 H21 120.3
C20 C21 H21 120.3
C21 C22 C23 119.5(3)
C21 C22 H22 120.2
C23 C22 H22 120.2
C22 C23 C24 117.9(3)
C22 C23 C32 125.1(3)
C24 C23 C32 117.0(3)
N3 C24 C23 121.9(3)
N3 C24 C25 117.3(3)
C23 C24 C25 120.7(3)
N4 C25 C26 121.9(3)
N4 C25 C24 117.3(3)
C26 C25 C24 120.8(3)
C27 C26 C25 118.3(3)
C27 C26 C31 125.4(3)
C25 C26 C31 116.2(3)
C29 C27 C26 119.2(3)
C29 C27 H27 120.4
C26 C27 H27 120.4
C34 C28 C38 120.0(4)
C34 C28 H28 120.0
C38 C28 H28 120.0
C27 C29 C30 118.9(3)
C27 C29 H29 120.6
C30 C29 H29 120.6
N4 C30 C29 124.1(3)
N4 C30 H30 117.9
C29 C30 H30 117.9
C32 C31 N7 106.5(3)
C32 C31 C26 123.9(3)
N7 C31 C26 129.4(3)
C31 C32 N8 111.1(3)
C31 C32 C23 121.2(3)
N8 C32 C23 127.7(3)
N8 C33 N7 112.0(3)
N8 C33 C34 125.0(3)
N7 C33 C34 123.0(3)
C28 C34 C35 119.5(3)
C28 C34 C33 120.6(3)
C35 C34 C33 119.9(3)
C36 C35 C34 119.9(4)
C36 C35 H35 120.1
C34 C35 H35 120.1
C37 C36 C35 120.5(4)
C37 C36 H36 119.7
C35 C36 H36 119.7
C38 C37 C36 120.1(3)
C38 C37 H37 120.0
C36 C37 H37 120.0
C37 C38 C28 120.0(4)
C37 C38 H38 120.0
C28 C38 H38 120.0
O2 C39 O1 124.7(3)
O2 C39 C40 118.4(4)
O1 C39 C40 116.8(3)
C39 C40 C41 114.3(3)
C39 C40 H40A 108.7
C41 C40 H40A 108.7
C39 C40 H40B 108.7
C41 C40 H40B 108.7
H40A C40 H40B 107.6
C42 C41 C40 116.4(3)
C42 C41 H41A 108.2
C40 C41 H41A 108.2
C42 C41 H41B 108.2
C40 C41 H41B 108.2
H41A C41 H41B 107.4
C41 C42 C43 116.0(3)
C41 C42 H42A 108.3
C43 C42 H42A 108.3
C41 C42 H42B 108.3
C43 C42 H42B 108.3
H42A C42 H42B 107.4
C44 C43 C42 115.4(3)
C44 C43 H43A 108.4
C42 C43 H43A 108.4
C44 C43 H43B 108.4
C42 C43 H43B 108.4
H43A C43 H43B 107.5
O4 C44 O3 123.1(3)
O4 C44 C43 119.2(3)
O3 C44 C43 117.6(3)
C10 N1 C6 118.3(3)
C10 N1 Mn1 124.8(2)
C6 N1 Mn1 116.06(19)
C1 N2 C5 118.4(3)
C1 N2 Mn1 126.2(2)
C5 N2 Mn1 115.23(19)
C20 N3 C24 118.4(3)
C20 N3 Mn1 122.7(2)
C24 N3 Mn1 118.9(2)
C30 N4 C25 117.5(3)
C30 N4 Mn1 127.3(2)
C25 N4 Mn1 114.5(2)
C13 N5 C11 104.6(3)
C13 N6 C12 107.0(2)
C13 N6 H6 126.5
C12 N6 H6 126.5
C33 N7 C31 106.8(3)
C33 N7 H7 126.6
C31 N7 H7 126.6
C33 N8 C32 103.6(3)
C39 O1 Mn1 123.5(2)
HW11 O1W HW12 105(2)
C44 O3 Mn1 129.7(2)
HW21 O2W HW22 110(3)
O1 Mn1 O3 88.31(9)
O1 Mn1 N1 115.89(9)
O3 Mn1 N1 94.07(10)
O1 Mn1 N3 90.35(10)
O3 Mn1 N3 97.37(10)
N1 Mn1 N3 151.67(8)
O1 Mn1 N2 95.59(9)
O3 Mn1 N2 166.44(10)
N1 Mn1 N2 72.53(9)
N3 Mn1 N2 95.59(9)
O1 Mn1 N4 158.64(9)
O3 Mn1 N4 83.73(9)
N1 Mn1 N4 84.51(9)
N3 Mn1 N4 71.16(9)
N2 Mn1 N4 96.75(9)

loop_
_geom_bond_atom_site_label_1
_geom_bond_atom_site_label_2
_geom_bond_distance
_geom_bond_publ_flag
C1 N2 1.322(4) ?
C1 C2 1.390(5) ?
C1 H1 0.9300 ?
C2 C3 1.362(4) ?
C2 H2 0.9300 ?
C3 C4 1.410(4) ?
C3 H3 0.9300 ?
C4 C5 1.413(4) ?
C4 C12 1.422(4) ?
C5 N2 1.359(4) ?
C5 C6 1.444(4) ?
C6 N1 1.365(4) ?
C6 C7 1.399(4) ?
C7 C8 1.399(4) ?
C7 C11 1.432(4) ?
C8 C9 1.370(4) ?
C8 H8 0.9300 ?
C9 C10 1.381(5) ?
C9 H9 0.9300 ?
C10 N1 1.316(4) ?
C10 H10 0.9300 ?
C11 C12 1.374(4) ?
C11 N5 1.382(4) ?
C12 N6 1.375(4) ?
C13 N5 1.325(4) ?
C13 N6 1.361(4) ?
C13 C14 1.462(4) ?
C14 C15 1.381(5) ?
C14 C19 1.387(5) ?
C15 C16 1.388(5) ?
C15 H15 0.9300 ?
C16 C17 1.368(5) ?
C16 H16 0.9300 ?
C17 C18 1.366(5) ?
C17 H17 0.9300 ?
C18 C19 1.391(4) ?
C18 H18 0.9300 ?
C19 H19 0.9300 ?
C20 N3 1.321(4) ?
C20 C21 1.401(5) ?
C20 H20 0.9300 ?
C21 C22 1.361(4) ?
C21 H21 0.9300 ?
C22 C23 1.401(4) ?
C22 H22 0.9300 ?
C23 C24 1.410(4) ?
C23 C32 1.437(4) ?
C24 N3 1.363(4) ?
C24 C25 1.453(4) ?
C25 N4 1.366(4) ?
C25 C26 1.410(4) ?
C26 C27 1.401(5) ?
C26 C31 1.419(4) ?
C27 C29 1.369(5) ?
C27 H27 0.9300 ?
C28 C34 1.382(5) ?
C28 C38 1.394(5) ?
C28 H28 0.9300 ?
C29 C30 1.391(5) ?
C29 H29 0.9300 ?
C30 N4 1.325(4) ?
C30 H30 0.9300 ?
C31 C32 1.359(4) ?
C31 N7 1.365(4) ?
C32 N8 1.382(4) ?
C33 N8 1.346(4) ?
C33 N7 1.362(4) ?
C33 C34 1.469(4) ?
C34 C35 1.386(5) ?
C35 C36 1.382(5) ?
C35 H35 0.9300 ?
C36 C37 1.371(5) ?
C36 H36 0.9300 ?
C37 C38 1.370(6) ?
C37 H37 0.9300 ?
C38 H38 0.9300 ?
C39 O2 1.229(4) ?
C39 O1 1.259(4) ?
C39 C40 1.508(4) ?
C40 C41 1.516(5) ?
C40 H40A 0.9700 ?
C40 H40B 0.9700 ?
C41 C42 1.506(6) ?
C41 H41A 0.9700 ?
C41 H41B 0.9700 ?
C42 C43 1.532(5) ?
C42 H42A 0.9700 ?
C42 H42B 0.9700 ?
C43 C44 1.519(4) ?
C43 H43A 0.9700 ?
C43 H43B 0.9700 ?
C44 O4 1.246(4) ?
C44 O3 1.262(4) ?
Mn1 N1 2.252(3) y
Mn1 N2 2.283(2) y
Mn1 N3 2.266(3) y
Mn1 N4 2.384(2) y
N6 H6 0.8600 ?
N7 H7 0.8600 ?
Mn1 O1 2.101(2) y
O1W HW11 0.926(18) ?
O1W HW12 0.90(4) ?
Mn1 O3 2.123(2) y
O2W HW21 0.828(19) ?
O2W HW22 0.94(5) ?

loop_
_geom_hbond_atom_site_label_D
_geom_hbond_atom_site_label_H
_geom_hbond_atom_site_label_A
_geom_hbond_site_symmetry_A
_geom_hbond_distance_DH
_geom_hbond_distance_HA
_geom_hbond_distance_DA
_geom_hbond_angle_DHA
O1W HW12 O4 . 0.90(4) 1.95(2) 2.830(4) 167(4)
O1W HW11 N8 1_556 0.926(18) 1.982(19) 2.891(4) 167(3)
O2W HW22 O1W . 0.94(5) 2.16(4) 2.831(5) 127(2)
O2W HW21 N5 2_757 0.828(19) 2.11(2) 2.911(5) 164(4)
N6 H6 O4 2_746 0.86 1.98 2.830(3) 167.9

loop_
_geom_torsion_atom_site_label_1
_geom_torsion_atom_site_label_2
_geom_torsion_atom_site_label_3
_geom_torsion_atom_site_label_4
_geom_torsion
N2 C1 C2 C3 -2.3(5)
C1 C2 C3 C4 2.2(5)
C2 C3 C4 C5 0.8(4)
C2 C3 C4 C12 178.4(3)
C3 C4 C5 N2 -4.1(4)
C12 C4 C5 N2 178.1(3)
C3 C4 C5 C6 173.6(3)
C12 C4 C5 C6 -4.2(4)
N2 C5 C6 N1 1.6(4)
C4 C5 C6 N1 -176.2(2)
N2 C5 C6 C7 179.9(3)
C4 C5 C6 C7 2.0(4)
N1 C6 C7 C8 0.2(4)
C5 C6 C7 C8 -178.0(3)
N1 C6 C7 C11 179.2(2)
C5 C6 C7 C11 1.0(4)
C6 C7 C8 C9 0.6(4)
C11 C7 C8 C9 -178.3(3)
C7 C8 C9 C10 -1.1(5)
C8 C9 C10 N1 0.7(5)
C6 C7 C11 C12 -1.8(4)
C8 C7 C11 C12 177.2(3)
C6 C7 C11 N5 177.5(3)
C8 C7 C11 N5 -3.6(5)
N5 C11 C12 N6 -0.5(3)
C7 C11 C12 N6 178.9(2)
N5 C11 C12 C4 -179.9(3)
C7 C11 C12 C4 -0.6(4)
C3 C4 C12 C11 -174.1(3)
C5 C4 C12 C11 3.5(4)
C3 C4 C12 N6 6.6(5)
C5 C4 C12 N6 -175.8(3)
N5 C13 C14 C15 -177.8(3)
N6 C13 C14 C15 1.1(5)
N5 C13 C14 C19 1.0(5)
N6 C13 C14 C19 179.9(3)
C19 C14 C15 C16 0.2(5)
C13 C14 C15 C16 179.0(3)
C14 C15 C16 C17 -0.3(6)
C15 C16 C17 C18 0.0(6)
C16 C17 C18 C19 0.4(5)
C15 C14 C19 C18 0.2(5)
C13 C14 C19 C18 -178.6(3)
C17 C18 C19 C14 -0.5(5)
N3 C20 C21 C22 0.0(5)
C20 C21 C22 C23 -0.2(5)
C21 C22 C23 C24 0.1(5)
C21 C22 C23 C32 -178.7(3)
C22 C23 C24 N3 0.3(4)
C32 C23 C24 N3 179.1(3)
C22 C23 C24 C25 -179.5(3)
C32 C23 C24 C25 -0.7(4)
N3 C24 C25 N4 4.9(4)
C23 C24 C25 N4 -175.3(3)
N3 C24 C25 C26 -176.9(3)
C23 C24 C25 C26 2.9(4)
N4 C25 C26 C27 -1.6(4)
C24 C25 C26 C27 -179.7(3)
N4 C25 C26 C31 176.5(3)
C24 C25 C26 C31 -1.6(4)
C25 C26 C27 C29 1.1(4)
C31 C26 C27 C29 -176.7(3)
C26 C27 C29 C30 0.0(5)
C27 C29 C30 N4 -0.7(5)
C27 C26 C31 C32 175.9(3)
C25 C26 C31 C32 -1.9(4)
C27 C26 C31 N7 0.8(5)
C25 C26 C31 N7 -177.1(3)
N7 C31 C32 N8 0.7(3)
C26 C31 C32 N8 -175.4(3)
N7 C31 C32 C23 -179.6(3)
C26 C31 C32 C23 4.3(5)
C22 C23 C32 C31 175.9(3)
C24 C23 C32 C31 -2.8(4)
C22 C23 C32 N8 -4.5(5)
C24 C23 C32 N8 176.8(3)
C38 C28 C34 C35 0.2(5)
C38 C28 C34 C33 -177.6(3)
N8 C33 C34 C28 -170.4(3)
N7 C33 C34 C28 8.7(5)
N8 C33 C34 C35 11.8(5)
N7 C33 C34 C35 -169.1(3)
C28 C34 C35 C36 0.9(5)
C33 C34 C35 C36 178.7(3)
C34 C35 C36 C37 -1.6(5)
C35 C36 C37 C38 1.2(6)
C36 C37 C38 C28 -0.1(5)
C34 C28 C38 C37 -0.6(5)
O2 C39 C40 C41 135.4(4)
O1 C39 C40 C41 -44.5(5)
C39 C40 C41 C42 -71.3(4)
C40 C41 C42 C43 65.0(4)
C41 C42 C43 C44 61.3(5)
C42 C43 C44 O4 39.9(5)
C42 C43 C44 O3 -143.8(3)
C9 C10 N1 C6 0.1(4)
C9 C10 N1 Mn1 -169.0(2)
C7 C6 N1 C10 -0.5(4)
C5 C6 N1 C10 177.7(3)
C7 C6 N1 Mn1 169.5(2)
C5 C6 N1 Mn1 -12.2(3)
C2 C1 N2 C5 -1.0(5)
C2 C1 N2 Mn1 175.4(2)
C4 C5 N2 C1 4.2(4)
C6 C5 N2 C1 -173.6(3)
C4 C5 N2 Mn1 -172.6(2)
C6 C5 N2 Mn1 9.6(3)
C21 C20 N3 C24 0.4(5)
C21 C20 N3 Mn1 176.8(3)
C23 C24 N3 C20 -0.5(4)
C25 C24 N3 C20 179.3(3)
C23 C24 N3 Mn1 -177.1(2)
C25 C24 N3 Mn1 2.7(3)
C29 C30 N4 C25 0.3(5)
C29 C30 N4 Mn1 -169.8(2)
C26 C25 N4 C30 0.9(4)
C24 C25 N4 C30 179.0(3)
C26 C25 N4 Mn1 172.3(2)
C24 C25 N4 Mn1 -9.6(3)
N6 C13 N5 C11 -0.8(3)
C14 C13 N5 C11 178.2(3)
C12 C11 N5 C13 0.8(3)
C7 C11 N5 C13 -178.5(3)
N5 C13 N6 C12 0.6(3)
C14 C13 N6 C12 -178.5(3)
C11 C12 N6 C13 0.0(3)
C4 C12 N6 C13 179.4(3)
N8 C33 N7 C31 0.7(3)
C34 C33 N7 C31 -178.5(3)
C32 C31 N7 C33 -0.8(3)
C26 C31 N7 C33 175.0(3)
N7 C33 N8 C32 -0.2(3)
C34 C33 N8 C32 178.9(3)
C31 C32 N8 C33 -0.3(3)
C23 C32 N8 C33 -180.0(3)
O2 C39 O1 Mn1 -31.3(5)
C40 C39 O1 Mn1 148.6(3)
O4 C44 O3 Mn1 -111.4(3)
C43 C44 O3 Mn1 72.4(4)
C39 O1 Mn1 O3 -89.1(3)
C39 O1 Mn1 N1 4.6(3)
C39 O1 Mn1 N3 173.5(3)
C39 O1 Mn1 N2 77.8(3)
C39 O1 Mn1 N4 -157.1(3)
C44 O3 Mn1 O1 -1.9(3)
C44 O3 Mn1 N1 -117.7(3)
C44 O3 Mn1 N3 88.3(3)
C44 O3 Mn1 N2 -108.9(4)
C44 O3 Mn1 N4 158.3(3)
C10 N1 Mn1 O1 -90.4(2)
C6 N1 Mn1 O1 100.3(2)
C10 N1 Mn1 O3 -0.3(2)
C6 N1 Mn1 O3 -169.61(19)
C10 N1 Mn1 N3 113.5(3)
C6 N1 Mn1 N3 -55.8(3)
C10 N1 Mn1 N2 -178.1(2)
C6 N1 Mn1 N2 12.54(18)
C10 N1 Mn1 N4 83.0(2)
C6 N1 Mn1 N4 -86.3(2)
C20 N3 Mn1 O1 -12.9(3)
C24 N3 Mn1 O1 163.5(2)
C20 N3 Mn1 O3 -101.2(3)
C24 N3 Mn1 O3 75.2(2)
C20 N3 Mn1 N1 145.8(2)
C24 N3 Mn1 N1 -37.8(3)
C20 N3 Mn1 N2 82.8(3)
C24 N3 Mn1 N2 -100.8(2)
C20 N3 Mn1 N4 178.0(3)
C24 N3 Mn1 N4 -5.6(2)
C1 N2 Mn1 O1 56.5(3)
C5 N2 Mn1 O1 -127.0(2)
C1 N2 Mn1 O3 162.7(3)
C5 N2 Mn1 O3 -20.8(5)
C1 N2 Mn1 N1 171.9(3)
C5 N2 Mn1 N1 -11.60(18)
C1 N2 Mn1 N3 -34.4(3)
C5 N2 Mn1 N3 142.09(19)
C1 N2 Mn1 N4 -106.1(3)
C5 N2 Mn1 N4 70.5(2)
C30 N4 Mn1 O1 147.1(3)
C25 N4 Mn1 O1 -23.3(4)
C30 N4 Mn1 O3 78.3(3)
C25 N4 Mn1 O3 -92.1(2)
C30 N4 Mn1 N1 -16.4(3)
C25 N4 Mn1 N1 173.2(2)
C30 N4 Mn1 N3 178.3(3)
C25 N4 Mn1 N3 7.95(19)
C30 N4 Mn1 N2 -88.0(3)
C25 N4 Mn1 N2 101.6(2)
